data_1528564
loop_
_publ_author_name
'Heinl, U.'
'Froehlich, R.'
'Hinse, P.'
'Mattes, R.'

_publ_section_title
;
 Monomere und polymere Dimethylaminothioquadrato-Komplexe: Die
 Kristallstrukturen von Nickel(II)-, Cobalt(II)-, Silber(I)-, Platin(II)-,
 Gold(I)- Quecksilber(II)- und Blei(II)-Dimethylaminothioquadraten
;
_journal_name_full 'Zeitschrift fuer Anorganische und Allgemeine Chemie'
_journal_page_first 770
_journal_page_last 778
_journal_volume 628
_journal_year 2002
_chemical_formula_sum 'C36 H60 N6 O8 Pt S4'
_chemical_name_systematic '((C H3)4 N)2 Pt (S C4 O2 N (C H3)3)4'
_space_group_IT_number 14
_symmetry_space_group_name_Hall '-P 2ybc'
_symmetry_space_group_name_H-M 'P 1 21/c 1'
_cell_angle_alpha 90
_cell_angle_beta 105.05
_cell_angle_gamma 90
_cell_formula_units_Z 2
_cell_length_a 13.758
_cell_length_b 10.894
_cell_length_c 13.254
_cell_volume 1918.367
_citation_journal_id_ASTM ZAACAB
_cod_data_source_file Heinl_ZAACAB_2002_1039.cif
_cod_data_source_block C36H60N6O8Pt1S4
_cod_original_formula_sum 'C36 H60 N6 O8 Pt1 S4'
_cod_database_code 1528564

loop_
_symmetry_equiv_pos_as_xyz
x,y,z
-x,y+1/2,-z+1/2
-x,-y,-z
x,-y-1/2,z-1/2

loop_
_atom_site_label
_atom_site_type_symbol
_atom_site_fract_x
_atom_site_fract_y
_atom_site_fract_z
_atom_site_occupancy
_atom_site_U_iso_or_equiv
C14 C+4 -0.5568 0.8457 -0.0048 1 0.0
H19 H-1 -0.7789 0.7114 -0.0574 1 0.0
O4 O-2 0.4325 0.419 0.2422 1 0.0
N2 N-3 0.2919 0.175 0.1847 1 0.0
H9 H-1 0.216 0.0325 0.1028 1 0.0
C1 C+1 -0.1737 0.6585 0.0843 1 0.0
H21 H-1 -0.7379 0.812 0.0314 1 0.0
C3 C+1 -0.25 0.8233 0.073 1 0.0
O2 O-2 -0.2925 0.9226 0.0581 1 0.0
H16 H-1 -0.5577 0.8804 0.0632 1 0.0
H23 H-1 -0.6488 0.7496 -0.1854 1 0.0
H20 H-1 -0.7525 0.8468 -0.0889 1 0.0
S1 S-2 -0.1227 0.5148 0.09 1 0.0
C6 C+4 -0.055 0.9778 0.1306 1 0.0
C8 C+1 0.248 0.4806 0.1898 1 0.0
C15 C+4 -0.7334 0.7814 -0.037 1 0.0
H4 H-1 -0.1237 1.0104 0.115 1 0.0
C11 C+4 0.2118 0.0815 0.1635 1 0.0
C5 C+4 0.04 0.7812 0.1532 1 0.0
H13 H-1 -0.5286 0.6226 0.0616 1 0.0
H6 H-1 -0.0185 1.0015 0.2017 1 0.0
C2 C+1 -0.2807 0.6895 0.0636 1 0.0
O1 O-2 -0.3597 0.6369 0.0466 1 0.0
N1 N-3 -0.0586 0.8444 0.1223 1 0.0
C13 C+4 -0.5996 0.6443 0.0519 1 0.0
Pt1 Pt+2 0 0.5 0 1 0.0
H7 H-1 0.1461 0.122 0.1491 1 0.0
H5 H-1 -0.0204 1.0113 0.0807 1 0.0
H18 H-1 -0.4888 0.8166 -0.0022 1 0.0
H22 H-1 -0.5567 0.6637 -0.1276 1 0.0
H10 H-1 0.404 0.0738 0.1539 1 0.0
H11 H-1 0.407 0.0775 0.2753 1 0.0
H8 H-1 0.2202 0.0279 0.2245 1 0.0
H12 H-1 0.4432 0.1942 0.2214 1 0.0
C9 C+1 0.3413 0.4023 0.2151 1 0.0
H2 H-1 0.0746 0.8033 0.2253 1 0.0
C10 C+1 0.2737 0.2944 0.1862 1 0.0
H17 H-1 -0.5764 0.909 -0.0588 1 0.0
H1 H-1 0.0296 0.6922 0.1483 1 0.0
H3 H-1 0.0812 0.8063 0.1065 1 0.0
H15 H-1 -0.6099 0.6748 0.1179 1 0.0
C4 C+1 -0.1434 0.7833 0.0978 1 0.0
C7 C+1 0.1877 0.3683 0.1584 1 0.0
C12 C+4 0.3952 0.126 0.211 1 0.0
S2 S-2 0.0628 0.3372 0.1103 1 0.0
C16 C+4 -0.6257 0.689 -0.1299 1 0.0
O3 O-2 0.2325 0.5891 0.1937 1 0.0
N3 N-3 -0.6282 0.7419 -0.0297 1 0.0
H14 H-1 -0.6416 0.5716 0.0295 1 0.0
H24 H-1 -0.67 0.6167 -0.1442 1 0.0
